data_4024753
loop_
_publ_author_name
'Emilie Vardelle'
'Agn\`es Martin-Mingot'
'Marie-Paule Jouannetaud'
'Christian Bachmann'
'J\'er\^ome Marrot'
'S\'ebastien Thibaudeau'

_publ_contact_author
;
      Dr S. Thibaudeau
      Laboratoire Synth\`ese et r\'eactivit\'e des Substances naturelles
      UMR 6514, Universit\'e de Poitiers
      40,Avenue du Recteur Pineau, F-86022 Poitiers Cedex
      France
;
_publ_contact_author_email sebastien.thibaudeau@univ-poitiers.fr
_publ_contact_author_fax '(33) 05 49 45 35 01'
_publ_contact_author_phone '(33) 05 49 45 45 88'
_publ_section_title
;
Substitution Effect on the Cylization/Fluorination Reaction of N-Dienes in
Superacid
;
_journal_name_full 'Journal of Organic Chemistry'
_journal_page_first 6025
_journal_page_last 6034
_journal_paper_doi 10.1021/jo900881f
_journal_volume 74
_journal_year 2009
_chemical_formula_sum 'C13 H16 Cl F N2 O2'
_chemical_formula_weight 286.73
_chemical_name_systematic
; 
 ? 
;
_space_group_IT_number 14
_symmetry_cell_setting monoclinic
_symmetry_space_group_name_Hall '-P 2ybc'
_symmetry_space_group_name_H-M 'P 1 21/c 1'
_atom_sites_solution_hydrogens geom
_atom_sites_solution_primary direct
_atom_sites_solution_secondary difmap
_audit_creation_method SHELXL-97
_cell_angle_alpha 90.00
_cell_angle_beta 95.475(10)
_cell_angle_gamma 90.00
_cell_formula_units_Z 4
_cell_length_a 14.867(5)
_cell_length_b 9.840(3)
_cell_length_c 9.475(3)
_cell_measurement_reflns_used 5594
_cell_measurement_temperature 200(2)
_cell_measurement_theta_max 24.35
_cell_measurement_theta_min 2.99
_cell_volume 1379.7(8)
_computing_cell_refinement 'Bruker APEX2'
_computing_data_collection 'Bruker APEX2'
_computing_data_reduction 'Bruker SAINT'
_computing_molecular_graphics 'Bruker SHELXTL'
_computing_publication_material 'Bruker SHELXTL'
_computing_structure_refinement 'SHELXL-97 (Sheldrick, 1997)'
_computing_structure_solution 'SHELXS-97 (Sheldrick, 1990)'
_diffrn_ambient_temperature 200(2)
_diffrn_detector_area_resol_mean 512x512
_diffrn_measured_fraction_theta_full 0.980
_diffrn_measured_fraction_theta_max 0.980
_diffrn_measurement_device_type 'CCD area detector'
_diffrn_measurement_method 'phi and omega scans'
_diffrn_radiation_monochromator graphite
_diffrn_radiation_source 'fine-focus sealed tube'
_diffrn_radiation_type MoK\a
_diffrn_radiation_wavelength 0.71073
_diffrn_reflns_av_R_equivalents 0.0504
_diffrn_reflns_av_sigmaI/netI 0.0335
_diffrn_reflns_limit_h_max 16
_diffrn_reflns_limit_h_min -16
_diffrn_reflns_limit_k_max 11
_diffrn_reflns_limit_k_min -11
_diffrn_reflns_limit_l_max 10
_diffrn_reflns_limit_l_min -10
_diffrn_reflns_number 16961
_diffrn_reflns_theta_full 23.99
_diffrn_reflns_theta_max 23.99
_diffrn_reflns_theta_min 2.49
_exptl_absorpt_coefficient_mu 0.288
_exptl_absorpt_correction_T_max 0.9886
_exptl_absorpt_correction_T_min 0.9608
_exptl_absorpt_correction_type multi-scan
_exptl_absorpt_process_details 'SADABS (Sheldrick, V2.10)'
_exptl_crystal_colour colorless
_exptl_crystal_density_diffrn 1.380
_exptl_crystal_density_method 'not measured'
_exptl_crystal_description parallelepiped
_exptl_crystal_F_000 600
_exptl_crystal_size_max 0.14
_exptl_crystal_size_mid 0.10
_exptl_crystal_size_min 0.04
_refine_diff_density_max 0.627
_refine_diff_density_min -0.670
_refine_diff_density_rms 0.085
_refine_ls_extinction_coef 0.10(3)
_refine_ls_extinction_expression Fc^*^=kFc[1+0.001xFc^2^\l^3^/sin(2\q)]^-1/4^
_refine_ls_extinction_method SHELXL
_refine_ls_goodness_of_fit_ref 1.058
_refine_ls_hydrogen_treatment constr
_refine_ls_matrix_type full
_refine_ls_number_parameters 175
_refine_ls_number_reflns 2124
_refine_ls_number_restraints 0
_refine_ls_restrained_S_all 1.058
_refine_ls_R_factor_all 0.0821
_refine_ls_R_factor_gt 0.0689
_refine_ls_shift/su_max 0.000
_refine_ls_shift/su_mean 0.000
_refine_ls_structure_factor_coef Fsqd
_refine_ls_weighting_details 'calc w=1/[\s^2^(Fo^2^)+(0.0935P)^2^+1.7239P] where P=(Fo^2^+2Fc^2^)/3'
_refine_ls_weighting_scheme calc
_refine_ls_wR_factor_gt 0.1783
_refine_ls_wR_factor_ref 0.1802
_reflns_number_gt 1751
_reflns_number_total 2124
_reflns_threshold_expression >2sigma(I)
_cod_data_source_file jo900881f_si_001_2.cif
_cod_data_source_block 7e
_cod_depositor_comments
;
The following automatic conversions were performed:
'_symmetry_cell_setting' value 'Monoclinic' changed to 'monoclinic'
according to '/home/saulius/struct/CIF-dictionaries/cif_core.dic'
dictionary named 'cif_core.dic' version 2.4.1 from 2010-06-29.

Automatic conversion script
Id: cif_fix_enum 1527 2010-12-29 10:47:43Z saulius 
;
_cod_original_sg_symbol_H-M P2(1)/c
_cod_database_code 4024753

loop_
_symmetry_equiv_pos_as_xyz
'x, y, z'
'-x, y+1/2, -z+1/2'
'-x, -y, -z'
'x, -y-1/2, z-1/2'

loop_
_atom_site_label
_atom_site_type_symbol
_atom_site_fract_x
_atom_site_fract_y
_atom_site_fract_z
_atom_site_U_iso_or_equiv
_atom_site_adp_type
_atom_site_occupancy
_atom_site_symmetry_multiplicity
_atom_site_calc_flag
_atom_site_refinement_flags
_atom_site_disorder_assembly
_atom_site_disorder_group
Cl1 Cl 1.0709(2) 0.4538(3) 0.2412(3) 0.0577(13) Uani 1 1 d . . .
F1 F 0.9501(5) 0.3293(6) 0.3670(7) 0.0519(19) Uani 1 1 d . . .
N1 N 0.4754(6) 0.6036(10) 0.7144(10) 0.046(2) Uani 1 1 d . . .
O1 O 0.4744(6) 0.5103(11) 0.7983(12) 0.074(3) Uani 1 1 d . . .
O2 O 0.4163(6) 0.6900(9) 0.7001(10) 0.060(2) Uani 1 1 d . . .
C1 C 0.6938(7) 0.5319(11) 0.5641(12) 0.042(3) Uani 1 1 d . . .
H1 H 0.7392 0.4638 0.5692 0.050 Uiso 1 1 calc R . .
C2 C 0.6190(7) 0.5146(11) 0.6404(12) 0.042(3) Uani 1 1 d . . .
H2 H 0.6131 0.4363 0.6975 0.051 Uiso 1 1 calc R . .
C3 C 0.5529(7) 0.6163(11) 0.6301(11) 0.037(2) Uani 1 1 d . . .
C4 C 0.5596(7) 0.7297(11) 0.5462(11) 0.040(3) Uani 1 1 d . . .
H4 H 0.5136 0.7972 0.5399 0.048 Uiso 1 1 calc R . .
C5 C 0.6351(7) 0.7432(11) 0.4710(11) 0.039(2) Uani 1 1 d . . .
H5 H 0.6402 0.8200 0.4116 0.047 Uiso 1 1 calc R . .
C6 C 0.7035(7) 0.6448(10) 0.4818(11) 0.038(3) Uani 1 1 d . . .
C7 C 0.7887(7) 0.6700(11) 0.4099(13) 0.044(3) Uani 1 1 d . . .
H7A H 0.7763 0.7403 0.3358 0.052 Uiso 1 1 calc R . .
H7B H 0.8362 0.7056 0.4806 0.052 Uiso 1 1 calc R . .
N8 N 0.8224(6) 0.5475(9) 0.3449(9) 0.038(2) Uani 1 1 d . . .
C9 C 0.9187(8) 0.5630(11) 0.3236(12) 0.044(3) Uani 1 1 d . . .
H9A H 0.9538 0.5847 0.4149 0.053 Uiso 1 1 calc R . .
H9B H 0.9265 0.6385 0.2567 0.053 Uiso 1 1 calc R . .
C10 C 0.9525(7) 0.4320(10) 0.2648(11) 0.039(3) Uani 1 1 d . . .
C11 C 0.9013(8) 0.3844(12) 0.1317(12) 0.046(3) Uani 1 1 d . . .
H11A H 0.9218 0.2919 0.1087 0.055 Uiso 1 1 calc R . .
H11B H 0.9135 0.4455 0.0528 0.055 Uiso 1 1 calc R . .
C12 C 0.7997(7) 0.3821(11) 0.1470(12) 0.043(3) Uani 1 1 d . . .
H12 H 0.7873 0.3065 0.2130 0.052 Uiso 1 1 calc R . .
C13 C 0.7696(7) 0.5161(11) 0.2111(11) 0.041(3) Uani 1 1 d . . .
H13A H 0.7764 0.5909 0.1430 0.049 Uiso 1 1 calc R . .
H13B H 0.7049 0.5097 0.2271 0.049 Uiso 1 1 calc R . .
C14 C 0.7451(8) 0.3558(14) 0.0042(12) 0.054(3) Uani 1 1 d . . .
H14A H 0.6808 0.3495 0.0181 0.081 Uiso 1 1 calc R . .
H14B H 0.7650 0.2703 -0.0359 0.081 Uiso 1 1 calc R . .
H14C H 0.7546 0.4306 -0.0610 0.081 Uiso 1 1 calc R . .

loop_
_atom_site_aniso_label
_atom_site_aniso_U_11
_atom_site_aniso_U_22
_atom_site_aniso_U_33
_atom_site_aniso_U_23
_atom_site_aniso_U_13
_atom_site_aniso_U_12
Cl1 0.0426(18) 0.070(2) 0.062(2) 0.0069(16) 0.0137(14) 0.0112(14)
F1 0.068(4) 0.044(4) 0.043(4) 0.013(3) 0.003(3) 0.005(3)
N1 0.043(6) 0.051(6) 0.044(6) -0.003(5) 0.004(4) -0.007(5)
O1 0.059(6) 0.081(7) 0.088(7) 0.036(6) 0.032(5) 0.002(5)
O2 0.046(5) 0.060(5) 0.076(6) 0.002(5) 0.018(4) 0.010(4)
C1 0.040(6) 0.039(6) 0.047(6) -0.005(5) 0.006(5) 0.004(5)
C2 0.046(6) 0.033(6) 0.048(6) 0.003(5) 0.002(5) 0.003(5)
C3 0.031(5) 0.041(6) 0.037(6) -0.006(5) 0.000(4) -0.001(4)
C4 0.035(5) 0.039(6) 0.046(6) 0.003(5) 0.003(5) 0.002(5)
C5 0.039(6) 0.037(6) 0.041(6) 0.003(5) 0.006(5) 0.001(5)
C6 0.037(6) 0.036(6) 0.040(6) -0.012(5) 0.000(4) -0.002(4)
C7 0.038(6) 0.042(6) 0.051(7) -0.007(5) 0.006(5) -0.005(5)
N8 0.034(5) 0.042(5) 0.040(5) -0.008(4) 0.008(4) -0.002(4)
C9 0.045(6) 0.045(6) 0.041(6) 0.005(5) 0.003(5) -0.004(5)
C10 0.040(6) 0.037(6) 0.041(6) 0.007(5) 0.012(5) 0.005(4)
C11 0.058(7) 0.043(7) 0.037(6) 0.008(5) 0.011(5) 0.001(5)
C12 0.043(6) 0.046(6) 0.040(6) 0.000(5) -0.001(5) -0.008(5)
C13 0.038(6) 0.048(6) 0.037(6) -0.001(5) 0.007(5) -0.007(5)
C14 0.051(7) 0.071(8) 0.039(6) -0.013(6) 0.002(5) -0.013(6)

loop_
_atom_type_symbol
_atom_type_description
_atom_type_scat_dispersion_real
_atom_type_scat_dispersion_imag
_atom_type_scat_source
C C 0.0033 0.0016 'International Tables Vol C Tables 4.2.6.8 and 6.1.1.4'
H H 0.0000 0.0000 'International Tables Vol C Tables 4.2.6.8 and 6.1.1.4'
N N 0.0061 0.0033 'International Tables Vol C Tables 4.2.6.8 and 6.1.1.4'
O O 0.0106 0.0060 'International Tables Vol C Tables 4.2.6.8 and 6.1.1.4'
F F 0.0171 0.0103 'International Tables Vol C Tables 4.2.6.8 and 6.1.1.4'
Cl Cl 0.1484 0.1585 'International Tables Vol C Tables 4.2.6.8 and 6.1.1.4'

loop_
_geom_angle_atom_site_label_1
_geom_angle_atom_site_label_2
_geom_angle_atom_site_label_3
_geom_angle
_geom_angle_site_symmetry_1
_geom_angle_site_symmetry_3
_geom_angle_publ_flag
O2 N1 O1 123.0(10) . . ?
O2 N1 C3 118.3(10) . . ?
O1 N1 C3 118.6(9) . . ?
C6 C1 C2 121.8(10) . . ?
C6 C1 H1 119.1 . . ?
C2 C1 H1 119.1 . . ?
C1 C2 C3 117.8(10) . . ?
C1 C2 H2 121.1 . . ?
C3 C2 H2 121.1 . . ?
C4 C3 C2 122.0(10) . . ?
C4 C3 N1 119.1(9) . . ?
C2 C3 N1 118.9(10) . . ?
C3 C4 C5 118.6(9) . . ?
C3 C4 H4 120.7 . . ?
C5 C4 H4 120.7 . . ?
C4 C5 C6 120.8(10) . . ?
C4 C5 H5 119.6 . . ?
C6 C5 H5 119.6 . . ?
C1 C6 C5 119.1(10) . . ?
C1 C6 C7 121.7(9) . . ?
C5 C6 C7 119.1(10) . . ?
N8 C7 C6 112.9(8) . . ?
N8 C7 H7A 109.0 . . ?
C6 C7 H7A 109.0 . . ?
N8 C7 H7B 109.0 . . ?
C6 C7 H7B 109.0 . . ?
H7A C7 H7B 107.8 . . ?
C13 N8 C7 111.3(9) . . ?
C13 N8 C9 110.6(8) . . ?
C7 N8 C9 110.4(8) . . ?
N8 C9 C10 108.9(9) . . ?
N8 C9 H9A 109.9 . . ?
C10 C9 H9A 109.9 . . ?
N8 C9 H9B 109.9 . . ?
C10 C9 H9B 109.9 . . ?
H9A C9 H9B 108.3 . . ?
F1 C10 C11 108.3(8) . . ?
F1 C10 C9 109.2(8) . . ?
C11 C10 C9 114.9(9) . . ?
F1 C10 Cl1 105.1(7) . . ?
C11 C10 Cl1 111.0(8) . . ?
C9 C10 Cl1 107.9(8) . . ?
C10 C11 C12 110.8(9) . . ?
C10 C11 H11A 109.5 . . ?
C12 C11 H11A 109.5 . . ?
C10 C11 H11B 109.5 . . ?
C12 C11 H11B 109.5 . . ?
H11A C11 H11B 108.1 . . ?
C14 C12 C13 110.1(10) . . ?
C14 C12 C11 111.3(9) . . ?
C13 C12 C11 110.6(9) . . ?
C14 C12 H12 108.2 . . ?
C13 C12 H12 108.2 . . ?
C11 C12 H12 108.2 . . ?
N8 C13 C12 111.9(9) . . ?
N8 C13 H13A 109.2 . . ?
C12 C13 H13A 109.2 . . ?
N8 C13 H13B 109.2 . . ?
C12 C13 H13B 109.2 . . ?
H13A C13 H13B 107.9 . . ?
C12 C14 H14A 109.5 . . ?
C12 C14 H14B 109.5 . . ?
H14A C14 H14B 109.5 . . ?
C12 C14 H14C 109.5 . . ?
H14A C14 H14C 109.5 . . ?
H14B C14 H14C 109.5 . . ?

loop_
_geom_bond_atom_site_label_1
_geom_bond_atom_site_label_2
_geom_bond_distance
_geom_bond_site_symmetry_2
_geom_bond_publ_flag
Cl1 C10 1.809(11) . ?
F1 C10 1.403(12) . ?
N1 O2 1.221(12) . ?
N1 O1 1.215(12) . ?
N1 C3 1.468(14) . ?
C1 C6 1.373(15) . ?
C1 C2 1.393(15) . ?
C1 H1 0.9500 . ?
C2 C3 1.400(15) . ?
C2 H2 0.9500 . ?
C3 C4 1.379(15) . ?
C4 C5 1.392(14) . ?
C4 H4 0.9500 . ?
C5 C6 1.401(15) . ?
C5 H5 0.9500 . ?
C6 C7 1.516(15) . ?
C7 N8 1.463(13) . ?
C7 H7A 0.9900 . ?
C7 H7B 0.9900 . ?
N8 C13 1.459(14) . ?
N8 C9 1.473(14) . ?
C9 C10 1.509(15) . ?
C9 H9A 0.9900 . ?
C9 H9B 0.9900 . ?
C10 C11 1.485(16) . ?
C11 C12 1.531(16) . ?
C11 H11A 0.9900 . ?
C11 H11B 0.9900 . ?
C12 C14 1.532(15) . ?
C12 C13 1.536(16) . ?
C12 H12 1.0000 . ?
C13 H13A 0.9900 . ?
C13 H13B 0.9900 . ?
C14 H14A 0.9800 . ?
C14 H14B 0.9800 . ?
C14 H14C 0.9800 . ?
